data_7029821
loop_
_publ_author_name
'Zhang, Lei'
'Kuang, Xiaofei'
'Wu, Xiaoyuan'
'Yang, Wenbin'
'Lu, Canzhong'

_publ_section_title
;
 Supramolecular interactions induced hinge-like motion of a metal-organic
 framework accompanied by anisotropic thermal expansion.
;
_journal_issue 19
_journal_name_full 'Dalton transactions (Cambridge, England : 2003)'
_journal_page_first 7146
_journal_page_last 7152
_journal_paper_doi 10.1039/c3dt53580k
_journal_volume 43
_journal_year 2014
_chemical_formula_sum 'C72 H48 Ag4 Mo8 N24 O26'
_chemical_formula_weight 2864.34
_chemical_name_systematic
; 
 ? 
;
_space_group_IT_number 15
_symmetry_cell_setting monoclinic
_symmetry_space_group_name_Hall '-C 2yc'
_symmetry_space_group_name_H-M 'C 1 2/c 1'
_atom_sites_solution_hydrogens geom
_atom_sites_solution_primary direct
_atom_sites_solution_secondary difmap
_audit_creation_method SHELXL-97
_cell_angle_alpha 90.00
_cell_angle_beta 115.315(4)
_cell_angle_gamma 90.00
_cell_formula_units_Z 4
_cell_length_a 22.0700(7)
_cell_length_b 16.4328(4)
_cell_length_c 25.6173(12)
_cell_measurement_reflns_used 16591
_cell_measurement_temperature 250.01(10)
_cell_measurement_theta_max 29.0530
_cell_measurement_theta_min 3.1930
_cell_volume 8398.5(6)
_computing_structure_refinement 'SHELXL-97 (Sheldrick, 1997)'
_computing_structure_solution 'SHELXS-97 (Sheldrick, 1990)'
_diffrn_ambient_temperature 250.01(10)
_diffrn_detector_area_resol_mean 10.3503
_diffrn_measured_fraction_theta_full 0.972
_diffrn_measured_fraction_theta_max 0.972
_diffrn_measurement_device_type 'SuperNova, Dual, Cu at zero, Atlas'
_diffrn_measurement_method '\w scans'
_diffrn_radiation_monochromator mirror
_diffrn_radiation_source 'SuperNova (Mo) X-ray Source'
_diffrn_radiation_type MoK\a
_diffrn_radiation_wavelength 0.71073
_diffrn_reflns_av_R_equivalents 0.0266
_diffrn_reflns_av_sigmaI/netI 0.0294
_diffrn_reflns_limit_h_max 21
_diffrn_reflns_limit_h_min -26
_diffrn_reflns_limit_k_max 19
_diffrn_reflns_limit_k_min -18
_diffrn_reflns_limit_l_max 30
_diffrn_reflns_limit_l_min -20
_diffrn_reflns_number 19417
_diffrn_reflns_theta_full 25.00
_diffrn_reflns_theta_max 25.00
_diffrn_reflns_theta_min 3.06
_exptl_absorpt_coefficient_mu 2.153
_exptl_absorpt_correction_T_max 1.00000
_exptl_absorpt_correction_T_min 0.70344
_exptl_absorpt_correction_type multi-scan
_exptl_crystal_colour brown
_exptl_crystal_density_diffrn 2.265
_exptl_crystal_density_method 'not measured'
_exptl_crystal_description block-like
_exptl_crystal_F_000 5520
_exptl_crystal_size_max 0.32
_exptl_crystal_size_mid 0.12
_exptl_crystal_size_min 0.09
_refine_diff_density_max 1.479
_refine_diff_density_min -1.499
_refine_diff_density_rms 0.122
_refine_ls_extinction_method none
_refine_ls_goodness_of_fit_ref 1.017
_refine_ls_hydrogen_treatment constr
_refine_ls_matrix_type full
_refine_ls_number_parameters 605
_refine_ls_number_reflns 7203
_refine_ls_number_restraints 0
_refine_ls_restrained_S_all 1.017
_refine_ls_R_factor_all 0.0401
_refine_ls_R_factor_gt 0.0337
_refine_ls_shift/su_max 0.001
_refine_ls_shift/su_mean 0.000
_refine_ls_structure_factor_coef Fsqd
_refine_ls_weighting_details 'calc w=1/[\s^2^(Fo^2^)+(0.0477P)^2^+52.8779P] where P=(Fo^2^+2Fc^2^)/3'
_refine_ls_weighting_scheme calc
_refine_ls_wR_factor_gt 0.0885
_refine_ls_wR_factor_ref 0.0932
_reflns_number_gt 6278
_reflns_number_total 7203
_reflns_threshold_expression >2sigma(I)
_cod_data_source_file c3dt53580k2.cif
_cod_data_source_block A_250K
_cod_depositor_comments
;Adding full bibliography for
 ./tmp-cod-update-bibliographies-12899/cifs/7029821.cif.
;
_cod_original_cell_volume 8398.5(5)
_cod_original_sg_symbol_H-M C2/c
_cod_database_code 7029821

loop_
_symmetry_equiv_pos_as_xyz
'x, y, z'
'-x, y, -z+1/2'
'x+1/2, y+1/2, z'
'-x+1/2, y+1/2, -z+1/2'
'-x, -y, -z'
'x, -y, z-1/2'
'-x+1/2, -y+1/2, -z'
'x+1/2, -y+1/2, z-1/2'

loop_
_atom_site_label
_atom_site_type_symbol
_atom_site_fract_x
_atom_site_fract_y
_atom_site_fract_z
_atom_site_U_iso_or_equiv
_atom_site_adp_type
_atom_site_occupancy
_atom_site_symmetry_multiplicity
_atom_site_calc_flag
_atom_site_refinement_flags
Mo1 Mo 0.5000 0.40586(5) 0.2500 0.03572(17) Uani 1 2 d S
Mo2 Mo 0.51013(2) 0.29143(3) 0.143517(18) 0.02315(11) Uani 1 1 d .
Mo3 Mo 0.50133(2) 0.08883(3) 0.139441(17) 0.02217(11) Uani 1 1 d .
Mo4 Mo 0.5000 -0.03830(5) 0.2500 0.04002(19) Uani 1 2 d S
Mo5 Mo 0.591628(19) 0.19330(2) 0.291024(18) 0.02183(11) Uani 1 1 d .
O1 O 0.4427(2) 0.4671(3) 0.2004(2) 0.0575(12) Uani 1 1 d .
O2 O 0.54868(19) 0.3583(2) 0.21208(17) 0.0409(9) Uani 1 1 d .
O3 O 0.5790(2) 0.2871(3) 0.12969(19) 0.0467(10) Uani 1 1 d .
O4 O 0.4588(2) 0.3561(3) 0.09325(18) 0.0463(10) Uani 1 1 d .
O5 O 0.46703(18) 0.1900(2) 0.10644(16) 0.0351(9) Uani 1 1 d .
O6 O 0.5513(2) 0.1859(2) 0.21418(17) 0.0440(10) Uani 1 1 d .
O7 O 0.56428(19) 0.2822(2) 0.31558(17) 0.0379(9) Uani 1 1 d .
O8 O 0.67594(18) 0.1988(2) 0.31600(19) 0.0443(11) Uani 1 1 d .
O9 O 0.5760(2) 0.1046(3) 0.32319(18) 0.0444(10) Uani 1 1 d .
O10 O 0.4481(2) 0.0253(3) 0.08710(18) 0.0463(10) Uani 1 1 d .
O11 O 0.57371(19) 0.0831(3) 0.13110(18) 0.0438(10) Uani 1 1 d .
O12 O 0.53463(19) 0.0141(2) 0.20646(16) 0.0370(9) Uani 1 1 d .
O13 O 0.4377(4) -0.1011(4) 0.2055(3) 0.112(3) Uani 1 1 d .
Ag1 Ag 0.344170(19) -0.04239(3) -0.632204(17) 0.03280(12) Uani 1 1 d .
Ag2 Ag 0.32282(2) 0.25282(3) -0.132803(17) 0.03688(13) Uani 1 1 d .
C17 C 0.1239(2) 0.2568(3) -0.49814(19) 0.0197(10) Uani 1 1 d .
C18 C 0.0332(2) 0.3123(3) -0.5891(2) 0.0258(11) Uani 1 1 d .
H18A H 0.0549 0.2914 -0.6103 0.031 Uiso 1 1 calc R
C21 C 0.4441(2) 0.3435(3) -0.0352(2) 0.0250(10) Uani 1 1 d .
H21A H 0.4241 0.3156 -0.0151 0.030 Uiso 1 1 calc R
C23 C 0.5978(2) 0.4702(3) 0.0007(2) 0.0203(10) Uani 1 1 d .
C24 C 0.7780(2) 0.6379(3) 0.0092(2) 0.0273(11) Uani 1 1 d .
H24A H 0.7989 0.6342 0.0492 0.033 Uiso 1 1 calc R
C25 C 0.0600(2) 0.3018(3) -0.5302(2) 0.0207(10) Uani 1 1 d .
C26 C 0.2352(2) 0.0646(3) -0.6116(2) 0.0265(11) Uani 1 1 d .
H26A H 0.2132 0.0575 -0.6514 0.032 Uiso 1 1 calc R
C27 C 0.5036(2) 0.3837(3) -0.0037(2) 0.0247(10) Uani 1 1 d .
H27A H 0.5232 0.3823 0.0365 0.030 Uiso 1 1 calc R
C29 C 0.7201(2) 0.6521(3) -0.1078(2) 0.0254(11) Uani 1 1 d .
H29A H 0.6999 0.6566 -0.1478 0.030 Uiso 1 1 calc R
C32 C 0.2097(2) 0.2264(3) -0.4127(2) 0.0215(10) Uani 1 1 d .
C33 C 0.2979(2) 0.0843(3) -0.4953(2) 0.0230(10) Uani 1 1 d .
H33A H 0.3202 0.0888 -0.4554 0.028 Uiso 1 1 calc R
C36 C 0.5336(2) 0.4264(3) -0.03333(19) 0.0193(9) Uani 1 1 d .
C37 C 0.0260(2) 0.3353(3) -0.5004(2) 0.0274(11) Uani 1 1 d .
H37A H 0.0434 0.3306 -0.4604 0.033 Uiso 1 1 calc R
C38 C -0.0331(2) 0.3753(3) -0.5306(2) 0.0313(12) Uani 1 1 d .
H38A H -0.0554 0.3971 -0.5102 0.038 Uiso 1 1 calc R
C39 C 0.2433(2) 0.2371(3) -0.3490(2) 0.0236(10) Uani 1 1 d .
C40 C 0.6825(2) 0.5518(3) 0.0066(2) 0.0204(10) Uani 1 1 d .
C41 C 0.7155(2) 0.6015(3) -0.0225(2) 0.0220(10) Uani 1 1 d .
C42 C 0.6803(2) 0.5022(3) 0.0879(2) 0.0227(10) Uani 1 1 d .
C43 C 0.6791(3) 0.4559(4) 0.1810(2) 0.0347(13) Uani 1 1 d .
H43A H 0.6350 0.4384 0.1609 0.042 Uiso 1 1 calc R
C44 C 0.2054(2) 0.1721(3) -0.4949(2) 0.0208(10) Uani 1 1 d .
C45 C -0.0266(2) 0.3545(3) -0.6161(2) 0.0281(11) Uani 1 1 d .
H45A H -0.0438 0.3623 -0.6559 0.034 Uiso 1 1 calc R
C46 C 0.8074(3) 0.5049(3) 0.2425(2) 0.0351(13) Uani 1 1 d .
H46A H 0.8515 0.5216 0.2634 0.042 Uiso 1 1 calc R
C47 C 0.2359(2) 0.1214(3) -0.5256(2) 0.0207(10) Uani 1 1 d .
C48 C 0.3256(2) 0.0404(3) -0.5262(2) 0.0241(10) Uani 1 1 d .
H48A H 0.3676 0.0169 -0.5059 0.029 Uiso 1 1 calc R
C49 C 0.2038(2) 0.1099(3) -0.5850(2) 0.0250(10) Uani 1 1 d .
H49A H 0.1618 0.1325 -0.6066 0.030 Uiso 1 1 calc R
C50 C 0.7124(2) 0.4915(3) 0.1517(2) 0.0245(10) Uani 1 1 d .
C51 C 0.8079(3) 0.6798(3) -0.0210(2) 0.0293(11) Uani 1 1 d .
H51A H 0.8493 0.7043 0.0001 0.035 Uiso 1 1 calc R
C52 C 0.6865(2) 0.6100(3) -0.0817(2) 0.0224(10) Uani 1 1 d .
H52A H 0.6446 0.5875 -0.1038 0.027 Uiso 1 1 calc R
C53 C 0.5024(2) 0.4271(3) -0.0930(2) 0.0285(11) Uani 1 1 d .
H53A H 0.5206 0.4563 -0.1140 0.034 Uiso 1 1 calc R
C54 C 0.4436(2) 0.3835(3) -0.1210(2) 0.0297(11) Uani 1 1 d .
H54A H 0.4237 0.3827 -0.1612 0.036 Uiso 1 1 calc R
C55 C 0.7119(3) 0.4466(4) 0.2404(2) 0.0380(14) Uani 1 1 d .
H55A H 0.6890 0.4227 0.2596 0.046 Uiso 1 1 calc R
C56 C 0.2155(3) 0.2886(3) -0.3222(2) 0.0324(12) Uani 1 1 d .
H56A H 0.1770 0.3183 -0.3439 0.039 Uiso 1 1 calc R
C57 C 0.2458(3) 0.2952(4) -0.2628(2) 0.0361(13) Uani 1 1 d .
H57A H 0.2269 0.3302 -0.2453 0.043 Uiso 1 1 calc R
C58 C 0.3023(3) 0.1978(3) -0.3151(2) 0.0319(12) Uani 1 1 d .
H58A H 0.3241 0.1658 -0.3318 0.038 Uiso 1 1 calc R
C59 C 0.7783(3) 0.5167(3) 0.1833(2) 0.0323(12) Uani 1 1 d .
H59A H 0.8022 0.5409 0.1651 0.039 Uiso 1 1 calc R
C60 C 0.3284(3) 0.2072(4) -0.2559(2) 0.0402(14) Uani 1 1 d .
H60A H 0.3676 0.1792 -0.2333 0.048 Uiso 1 1 calc R
N1 N -0.06078(19) 0.3846(3) -0.58827(18) 0.0264(9) Uani 1 1 d .
N2 N 0.29547(19) 0.0302(2) -0.58330(17) 0.0236(9) Uani 1 1 d .
N3 N 0.3008(2) 0.2539(3) -0.22911(18) 0.0339(11) Uani 1 1 d .
N4 N 0.15295(19) 0.2680(2) -0.44090(17) 0.0233(9) Uani 1 1 d .
N5 N 0.14800(19) 0.2109(2) -0.52763(17) 0.0220(8) Uani 1 1 d .
N6 N 0.23813(19) 0.1776(2) -0.43735(17) 0.0230(9) Uani 1 1 d .
N7 N 0.4135(2) 0.3423(3) -0.09317(18) 0.0265(9) Uani 1 1 d .
N8 N 0.7802(2) 0.6868(2) -0.07857(18) 0.0251(9) Uani 1 1 d .
N9 N 0.7758(2) 0.4710(3) 0.27145(18) 0.0341(10) Uani 1 1 d .
N10 N 0.62287(19) 0.4624(2) 0.05853(17) 0.0237(9) Uani 1 1 d .
N11 N 0.62625(18) 0.5115(2) -0.02705(17) 0.0210(8) Uani 1 1 d .
N12 N 0.71152(19) 0.5495(2) 0.06460(17) 0.0246(9) Uani 1 1 d .

loop_
_atom_site_aniso_label
_atom_site_aniso_U_11
_atom_site_aniso_U_22
_atom_site_aniso_U_33
_atom_site_aniso_U_23
_atom_site_aniso_U_13
_atom_site_aniso_U_12
Mo1 0.0345(4) 0.0491(4) 0.0237(3) 0.000 0.0126(3) 0.000
Mo2 0.0281(2) 0.0231(2) 0.0205(2) 0.00417(17) 0.01259(19) -0.00020(17)
Mo3 0.0244(2) 0.0252(2) 0.0159(2) -0.00139(17) 0.00764(17) -0.00050(16)
Mo4 0.0445(4) 0.0430(4) 0.0491(4) 0.000 0.0359(4) 0.000
Mo5 0.0197(2) 0.0218(2) 0.0216(2) -0.00237(17) 0.00649(18) -0.00020(15)
O1 0.067(3) 0.052(3) 0.048(3) 0.005(2) 0.020(2) 0.001(2)
O2 0.047(2) 0.039(2) 0.039(2) 0.0013(18) 0.0197(19) -0.0076(18)
O3 0.044(2) 0.046(3) 0.056(3) 0.001(2) 0.027(2) -0.0014(19)
O4 0.051(2) 0.055(3) 0.041(2) 0.015(2) 0.027(2) 0.017(2)
O5 0.040(2) 0.037(2) 0.028(2) 0.0006(16) 0.0144(18) 0.0001(16)
O6 0.066(3) 0.033(2) 0.027(2) 0.0005(17) 0.014(2) -0.0014(19)
O7 0.045(2) 0.033(2) 0.046(2) -0.0038(18) 0.029(2) -0.0025(17)
O8 0.026(2) 0.039(2) 0.063(3) -0.020(2) 0.015(2) -0.0023(16)
O9 0.052(2) 0.039(2) 0.052(3) 0.011(2) 0.032(2) 0.0120(19)
O10 0.047(2) 0.047(3) 0.037(2) -0.013(2) 0.010(2) -0.0034(19)
O11 0.038(2) 0.051(3) 0.043(2) 0.003(2) 0.0167(19) 0.0081(18)
O12 0.043(2) 0.035(2) 0.032(2) 0.0038(17) 0.0151(18) 0.0009(17)
O13 0.139(6) 0.095(5) 0.159(7) -0.085(5) 0.117(5) -0.081(4)
Ag1 0.0273(2) 0.0461(3) 0.0224(2) 0.00287(17) 0.00813(17) 0.01399(17)
Ag2 0.0380(2) 0.0490(3) 0.0224(2) 0.00076(18) 0.01174(18) -0.01740(19)
C17 0.019(2) 0.021(2) 0.018(2) 0.0006(19) 0.0067(19) -0.0033(18)
C18 0.027(3) 0.029(3) 0.022(3) -0.002(2) 0.011(2) 0.005(2)
C21 0.029(3) 0.023(3) 0.026(3) 0.002(2) 0.014(2) -0.003(2)
C23 0.019(2) 0.017(2) 0.023(2) 0.0001(19) 0.008(2) 0.0028(18)
C24 0.029(3) 0.027(3) 0.023(3) 0.001(2) 0.008(2) -0.004(2)
C25 0.020(2) 0.020(2) 0.021(2) -0.0001(19) 0.008(2) -0.0014(18)
C26 0.028(3) 0.029(3) 0.023(3) -0.001(2) 0.011(2) 0.003(2)
C27 0.022(2) 0.028(3) 0.022(2) -0.002(2) 0.008(2) -0.003(2)
C29 0.027(3) 0.026(3) 0.021(2) 0.005(2) 0.009(2) 0.004(2)
C32 0.022(2) 0.022(2) 0.022(2) 0.002(2) 0.010(2) 0.0001(19)
C33 0.021(2) 0.026(3) 0.020(2) -0.001(2) 0.007(2) 0.0013(19)
C36 0.019(2) 0.019(2) 0.020(2) 0.0015(19) 0.0081(19) 0.0023(18)
C37 0.026(3) 0.038(3) 0.020(2) -0.001(2) 0.010(2) 0.008(2)
C38 0.028(3) 0.045(3) 0.026(3) 0.003(2) 0.016(2) 0.012(2)
C39 0.027(3) 0.024(3) 0.021(2) 0.002(2) 0.011(2) 0.0013(19)
C40 0.022(2) 0.018(2) 0.022(2) 0.0002(19) 0.010(2) 0.0018(18)
C41 0.022(2) 0.018(2) 0.026(3) 0.002(2) 0.011(2) 0.0015(18)
C42 0.025(3) 0.022(3) 0.019(2) 0.000(2) 0.008(2) 0.0016(19)
C43 0.025(3) 0.050(4) 0.025(3) 0.002(3) 0.007(2) -0.004(2)
C44 0.019(2) 0.020(2) 0.024(3) 0.001(2) 0.010(2) -0.0024(18)
C45 0.022(3) 0.040(3) 0.018(2) -0.001(2) 0.005(2) 0.002(2)
C46 0.028(3) 0.039(3) 0.027(3) -0.003(2) 0.002(2) -0.006(2)
C47 0.022(2) 0.017(2) 0.026(3) 0.0015(19) 0.012(2) -0.0017(18)
C48 0.023(3) 0.022(3) 0.027(3) 0.000(2) 0.011(2) 0.0040(19)
C49 0.024(3) 0.025(3) 0.025(3) 0.005(2) 0.010(2) 0.0048(19)
C50 0.025(3) 0.027(3) 0.019(2) 0.002(2) 0.008(2) 0.000(2)
C51 0.026(3) 0.027(3) 0.032(3) -0.002(2) 0.010(2) -0.009(2)
C52 0.019(2) 0.022(2) 0.025(3) 0.002(2) 0.009(2) -0.0013(18)
C53 0.028(3) 0.031(3) 0.027(3) 0.001(2) 0.012(2) -0.005(2)
C54 0.026(3) 0.040(3) 0.018(2) -0.003(2) 0.005(2) -0.007(2)
C55 0.033(3) 0.056(4) 0.026(3) 0.008(3) 0.014(2) -0.004(3)
C56 0.030(3) 0.039(3) 0.028(3) 0.002(2) 0.012(2) 0.010(2)
C57 0.044(3) 0.041(3) 0.027(3) -0.004(2) 0.019(3) 0.006(3)
C58 0.031(3) 0.039(3) 0.024(3) 0.001(2) 0.011(2) 0.012(2)
C59 0.028(3) 0.036(3) 0.026(3) 0.000(2) 0.006(2) -0.010(2)
C60 0.033(3) 0.055(4) 0.026(3) 0.006(3) 0.006(2) 0.011(3)
N1 0.023(2) 0.027(2) 0.026(2) 0.0009(18) 0.0076(18) 0.0041(17)
N2 0.025(2) 0.024(2) 0.023(2) -0.0010(17) 0.0107(18) 0.0033(16)
N3 0.033(3) 0.047(3) 0.019(2) -0.003(2) 0.008(2) -0.001(2)
N4 0.023(2) 0.029(2) 0.019(2) 0.0031(17) 0.0101(17) 0.0054(17)
N5 0.021(2) 0.022(2) 0.021(2) -0.0001(17) 0.0076(17) 0.0013(16)
N6 0.022(2) 0.024(2) 0.022(2) 0.0013(17) 0.0080(18) 0.0036(16)
N7 0.025(2) 0.028(2) 0.025(2) -0.0040(18) 0.0092(18) -0.0055(17)
N8 0.026(2) 0.026(2) 0.024(2) 0.0046(17) 0.0113(19) -0.0036(17)
N9 0.034(3) 0.040(3) 0.021(2) 0.002(2) 0.005(2) 0.002(2)
N10 0.021(2) 0.028(2) 0.020(2) 0.0007(17) 0.0057(17) -0.0027(16)
N11 0.019(2) 0.022(2) 0.022(2) 0.0020(17) 0.0084(17) 0.0019(16)
N12 0.023(2) 0.029(2) 0.021(2) -0.0003(18) 0.0086(17) -0.0066(17)

loop_
_atom_type_symbol
_atom_type_description
_atom_type_scat_dispersion_real
_atom_type_scat_dispersion_imag
_atom_type_scat_source
C C 0.0033 0.0016 'International Tables Vol C Tables 4.2.6.8 and 6.1.1.4'
H H 0.0000 0.0000 'International Tables Vol C Tables 4.2.6.8 and 6.1.1.4'
N N 0.0061 0.0033 'International Tables Vol C Tables 4.2.6.8 and 6.1.1.4'
O O 0.0106 0.0060 'International Tables Vol C Tables 4.2.6.8 and 6.1.1.4'
Mo Mo -1.6832 0.6857 'International Tables Vol C Tables 4.2.6.8 and 6.1.1.4'
Ag Ag -0.8971 1.1015 'International Tables Vol C Tables 4.2.6.8 and 6.1.1.4'

loop_
_geom_angle_atom_site_label_1
_geom_angle_atom_site_label_2
_geom_angle_atom_site_label_3
_geom_angle
_geom_angle_site_symmetry_1
_geom_angle_site_symmetry_3
O1 Mo1 O1 106.8(3) 2_655 .
O1 Mo1 O2 105.4(2) 2_655 2_655
O1 Mo1 O2 103.0(2) . 2_655
O1 Mo1 O2 103.0(2) 2_655 .
O1 Mo1 O2 105.4(2) . .
O2 Mo1 O2 131.4(2) 2_655 .
O3 Mo2 O4 103.7(2) . .
O3 Mo2 O5 98.96(18) . .
O4 Mo2 O5 97.93(19) . .
O3 Mo2 O2 97.32(19) . .
O4 Mo2 O2 103.1(2) . .
O5 Mo2 O2 149.42(16) . .
O3 Mo2 O7 165.15(18) . 2_655
O4 Mo2 O7 90.66(16) . 2_655
O5 Mo2 O7 82.61(15) . 2_655
O2 Mo2 O7 75.29(15) . 2_655
O3 Mo2 O6 92.47(18) . .
O4 Mo2 O6 162.45(18) . .
O5 Mo2 O6 72.39(14) . .
O2 Mo2 O6 81.22(15) . .
O7 Mo2 O6 73.83(15) 2_655 .
O10 Mo3 O11 103.6(2) . .
O10 Mo3 O5 100.31(18) . .
O11 Mo3 O5 102.25(18) . .
O10 Mo3 O12 100.20(19) . .
O11 Mo3 O12 93.12(18) . .
O5 Mo3 O12 150.60(16) . .
O10 Mo3 O9 90.68(18) . 2_655
O11 Mo3 O9 164.00(17) . 2_655
O5 Mo3 O9 81.91(16) . 2_655
O12 Mo3 O9 77.01(15) . 2_655
O10 Mo3 O6 166.17(18) . .
O11 Mo3 O6 90.04(18) . .
O5 Mo3 O6 74.08(15) . .
O12 Mo3 O6 81.09(15) . .
O9 Mo3 O6 76.12(15) 2_655 .
O13 Mo4 O13 105.6(6) . 2_655
O13 Mo4 O12 105.5(2) . 2_655
O13 Mo4 O12 107.8(3) 2_655 2_655
O13 Mo4 O12 107.8(3) . .
O13 Mo4 O12 105.5(2) 2_655 .
O12 Mo4 O12 123.4(2) 2_655 .
O8 Mo5 O9 105.6(2) . .
O8 Mo5 O7 107.70(18) . .
O9 Mo5 O7 110.14(18) . .
O8 Mo5 O6 111.7(2) . .
O9 Mo5 O6 110.57(19) . .
O7 Mo5 O6 111.00(19) . .
Mo1 O2 Mo2 125.0(2) . .
Mo3 O5 Mo2 121.30(19) . .
Mo5 O6 Mo2 129.5(2) . .
Mo5 O6 Mo3 141.0(2) . .
Mo2 O6 Mo3 88.94(13) . .
Mo5 O7 Mo2 128.7(2) . 2_655
Mo5 O9 Mo3 127.6(2) . 2_655
Mo4 O12 Mo3 136.8(2) . .
N1 Ag1 N2 123.72(15) 3_545 .
N1 Ag1 N9 129.27(16) 3_545 3_444
N2 Ag1 N9 106.96(15) . 3_444
N8 Ag2 N7 122.62(15) 3_445 .
N8 Ag2 N3 135.23(16) 3_445 .
N7 Ag2 N3 102.12(15) . .
N4 C17 N5 125.5(4) . .
N4 C17 C25 115.7(4) . .
N5 C17 C25 118.9(4) . .
C45 C18 C25 118.8(4) . .
N7 C21 C27 123.8(4) . .
N10 C23 N11 125.1(4) . .
N10 C23 C36 116.0(4) . .
N11 C23 C36 118.9(4) . .
C51 C24 C41 118.2(5) . .
C37 C25 C18 118.3(4) . .
C37 C25 C17 119.9(4) . .
C18 C25 C17 121.8(4) . .
N2 C26 C49 123.7(5) . .
C21 C27 C36 118.5(4) . .
N8 C29 C52 123.5(5) . .
N6 C32 N4 125.0(4) . .
N6 C32 C39 118.5(4) . .
N4 C32 C39 116.5(4) . .
C48 C33 C47 118.5(4) . .
C27 C36 C53 118.7(4) . .
C27 C36 C23 118.5(4) . .
C53 C36 C23 122.7(4) . .
C38 C37 C25 119.0(5) . .
C37 C38 N1 123.5(4) . .
C58 C39 C56 118.2(5) . .
C58 C39 C32 122.0(4) . .
C56 C39 C32 119.9(4) . .
N11 C40 N12 124.7(4) . .
N11 C40 C41 117.6(4) . .
N12 C40 C41 117.7(4) . .
C24 C41 C52 118.3(4) . .
C24 C41 C40 121.0(4) . .
C52 C41 C40 120.7(4) . .
N10 C42 N12 125.4(4) . .
N10 C42 C50 116.9(4) . .
N12 C42 C50 117.7(4) . .
C55 C43 C50 119.4(5) . .
N6 C44 N5 125.1(4) . .
N6 C44 C47 117.8(4) . .
N5 C44 C47 117.1(4) . .
N1 C45 C18 123.6(5) . .
N9 C46 C59 124.0(5) . .
C33 C47 C49 118.0(4) . .
C33 C47 C44 120.6(4) . .
C49 C47 C44 121.3(4) . .
C33 C48 N2 123.7(4) . .
C26 C49 C47 119.0(4) . .
C59 C50 C43 118.4(5) . .
C59 C50 C42 119.5(4) . .
C43 C50 C42 122.0(4) . .
C24 C51 N8 123.5(5) . .
C29 C52 C41 119.5(4) . .
C36 C53 C54 118.7(5) . .
N7 C54 C53 123.5(5) . .
N9 C55 C43 122.6(5) . .
C57 C56 C39 119.1(5) . .
C56 C57 N3 123.4(5) . .
C60 C58 C39 118.5(5) . .
C46 C59 C50 118.4(5) . .
N3 C60 C58 124.0(5) . .
C45 N1 C38 116.8(4) . .
C45 N1 Ag1 123.2(3) . 3_455
C38 N1 Ag1 119.8(3) . 3_455
C26 N2 C48 117.0(4) . .
C26 N2 Ag1 120.8(3) . .
C48 N2 Ag1 122.1(3) . .
C60 N3 C57 116.6(5) . .
C60 N3 Ag2 127.8(4) . .
C57 N3 Ag2 114.4(3) . .
C17 N4 C32 115.0(4) . .
C17 N5 C44 114.5(4) . .
C32 N6 C44 115.0(4) . .
C54 N7 C21 116.7(4) . .
C54 N7 Ag2 127.7(3) . .
C21 N7 Ag2 115.0(3) . .
C29 N8 C51 117.1(4) . .
C29 N8 Ag2 115.7(3) . 3
C51 N8 Ag2 127.2(3) . 3
C55 N9 C46 117.2(4) . .
C55 N9 Ag1 130.4(4) . 3_556
C46 N9 Ag1 112.3(3) . 3_556
C23 N10 C42 114.7(4) . .
C40 N11 C23 115.3(4) . .
C42 N12 C40 114.6(4) . .

loop_
_geom_bond_atom_site_label_1
_geom_bond_atom_site_label_2
_geom_bond_distance
_geom_bond_site_symmetry_2
Mo1 O1 1.689(5) 2_655
Mo1 O1 1.689(5) .
Mo1 O2 1.898(4) 2_655
Mo1 O2 1.898(4) .
Mo2 O3 1.703(4) .
Mo2 O4 1.680(4) .
Mo2 O5 1.952(4) .
Mo2 O2 1.934(4) .
Mo2 O7 2.300(4) 2_655
Mo2 O6 2.388(4) .
Mo3 O10 1.709(4) .
Mo3 O11 1.702(4) .
Mo3 O5 1.872(4) .
Mo3 O12 1.979(4) .
Mo3 O9 2.301(4) 2_655
Mo3 O6 2.371(4) .
Mo4 O13 1.708(6) .
Mo4 O13 1.708(6) 2_655
Mo4 O12 1.816(4) 2_655
Mo4 O12 1.816(4) .
Mo5 O8 1.692(4) .
Mo5 O9 1.779(4) .
Mo5 O7 1.795(4) .
Mo5 O6 1.784(4) .
O7 Mo2 2.300(4) 2_655
O9 Mo3 2.301(4) 2_655
Ag1 N1 2.256(4) 3_545
Ag1 N2 2.302(4) .
Ag1 N9 2.287(4) 3_444
Ag2 N8 2.260(4) 3_445
Ag2 N7 2.337(4) .
Ag2 N3 2.302(4) .
C17 N4 1.338(6) .
C17 N5 1.329(6) .
C17 C25 1.491(6) .
C18 C45 1.386(7) .
C18 C25 1.375(7) .
C21 N7 1.344(6) .
C21 C27 1.380(7) .
C23 N10 1.346(6) .
C23 N11 1.321(6) .
C23 C36 1.494(6) .
C24 C51 1.395(7) .
C24 C41 1.400(7) .
C25 C37 1.392(7) .
C26 N2 1.338(6) .
C26 C49 1.378(7) .
C27 C36 1.392(7) .
C29 N8 1.341(6) .
C29 C52 1.379(7) .
C32 N6 1.333(6) .
C32 N4 1.336(6) .
C32 C39 1.485(7) .
C33 C48 1.392(7) .
C33 C47 1.391(7) .
C36 C53 1.383(7) .
C37 C38 1.368(7) .
C38 N1 1.343(6) .
C39 C58 1.379(7) .
C39 C56 1.387(7) .
C40 N11 1.344(6) .
C40 N12 1.343(6) .
C40 C41 1.490(6) .
C41 C52 1.376(7) .
C42 N10 1.335(6) .
C42 N12 1.336(6) .
C42 C50 1.488(7) .
C43 C55 1.386(7) .
C43 C50 1.384(7) .
C44 N6 1.339(6) .
C44 N5 1.344(6) .
C44 C47 1.489(6) .
C45 N1 1.336(6) .
C46 N9 1.336(7) .
C46 C59 1.385(8) .
C47 C49 1.390(7) .
C48 N2 1.333(6) .
C50 C59 1.390(7) .
C51 N8 1.339(7) .
C53 C54 1.384(7) .
C54 N7 1.346(6) .
C55 N9 1.351(7) .
C56 C57 1.380(7) .
C57 N3 1.336(7) .
C58 C60 1.382(8) .
C60 N3 1.338(7) .
N1 Ag1 2.256(4) 3_455
N8 Ag2 2.260(4) 3
N9 Ag1 2.287(4) 3_556
